data_4344090
loop_
_publ_author_name
'Duval, Sylvain'
'B\'eghin, S\'ebastien'
'Falaise, Cl\'ement'
'Trivelli, Xavier'
'Rabu, Pierre'
'Loiseau, Thierry'

_publ_section_title
;
 Stabilization of Tetravalent 4f (Ce), 5d (Hf), or 5f (Th, U) Clusters by
 the [\a-SiW9O34](10-) Polyoxometalate.
;
_journal_issue 17
_journal_name_full 'Inorganic chemistry'
_journal_page_first 8271
_journal_page_last 8280
_journal_paper_doi 10.1021/acs.inorgchem.5b00786
_journal_volume 54
_journal_year 2015
_chemical_formula_moiety '0.25(C16 H24 Cs12 Na28 O380.8 Si8 U16 W72), 2.5(O)'
_chemical_formula_sum 'C4 H6 Cs3 Na7 O97.7 Si2 U4 W18'
_chemical_formula_weight 6494.55
_chemical_name_systematic
;
 ? 
;
_space_group_crystal_system monoclinic
_space_group_IT_number 15
_space_group_name_Hall '-C 2yc'
_space_group_name_H-M_alt 'C 1 2/c 1'
_symmetry_space_group_name_Hall '-C 2yc'
_symmetry_space_group_name_H-M 'C 1 2/c 1'
_atom_sites_solution_hydrogens geom
_atom_sites_solution_primary direct
_atom_sites_solution_secondary difmap
_audit_creation_date 2015-07-15
_audit_creation_method
;
Olex2 1.2
(compiled 2015.01.26 svn.r3150 for OlexSys, GUI svn.r4998)
;
_cell_angle_alpha 90.00
_cell_angle_beta 100.472(3)
_cell_angle_gamma 90.00
_cell_formula_units_Z 4
_cell_length_a 25.8519(12)
_cell_length_b 19.0881(9)
_cell_length_c 18.1113(9)
_cell_measurement_temperature 100(2)
_cell_volume 8788.4(7)
_computing_molecular_graphics 'Olex2 (Dolomanov et al., 2009)'
_computing_publication_material 'Olex2 (Dolomanov et al., 2009)'
_computing_structure_refinement 'ShelXL (Sheldrick, 2008)'
_computing_structure_solution 'ShelXS (Sheldrick, 2008)'
_diffrn_ambient_temperature 100.0
_diffrn_measured_fraction_theta_full 0.986
_diffrn_measured_fraction_theta_max 0.986
_diffrn_measurement_device_type 'Bruker APEX-II CCD'
_diffrn_measurement_method '\f and \w scans'
_diffrn_radiation_monochromator graphite
_diffrn_radiation_type MoK\a
_diffrn_radiation_wavelength 0.71073
_diffrn_reflns_av_R_equivalents 0.0693
_diffrn_reflns_av_unetI/netI 0.0549
_diffrn_reflns_limit_h_max 32
_diffrn_reflns_limit_h_min -31
_diffrn_reflns_limit_k_max 23
_diffrn_reflns_limit_k_min -23
_diffrn_reflns_limit_l_max 22
_diffrn_reflns_limit_l_min -19
_diffrn_reflns_number 45044
_diffrn_reflns_theta_full 26.57
_diffrn_reflns_theta_max 26.57
_diffrn_reflns_theta_min 1.33
_diffrn_source 'fine-focus sealed tube'
_exptl_absorpt_coefficient_mu 32.206
_exptl_absorpt_correction_T_max 0.7469
_exptl_absorpt_correction_T_min 0.2249
_exptl_absorpt_correction_type empirical
_exptl_absorpt_process_details 'SADABS empirical'
_exptl_crystal_colour 'dark brown'
_exptl_crystal_colour_modifier dark
_exptl_crystal_colour_primary brown
_exptl_crystal_density_diffrn 4.908
_exptl_crystal_density_method 'not measured'
_exptl_crystal_description block
_exptl_crystal_F_000 11126
_exptl_crystal_size_max 0.45
_exptl_crystal_size_mid 0.15
_exptl_crystal_size_min 0.15
_refine_diff_density_max 4.193
_refine_diff_density_min -6.186
_refine_diff_density_rms 0.704
_refine_ls_extinction_method none
_refine_ls_goodness_of_fit_ref 1.037
_refine_ls_hydrogen_treatment constr
_refine_ls_matrix_type full
_refine_ls_number_parameters 370
_refine_ls_number_reflns 9060
_refine_ls_number_restraints 0
_refine_ls_restrained_S_all 1.037
_refine_ls_R_factor_all 0.0697
_refine_ls_R_factor_gt 0.0512
_refine_ls_shift/su_max 0.001
_refine_ls_shift/su_mean 0.000
_refine_ls_structure_factor_coef Fsqd
_refine_ls_weighting_details 'calc w=1/[\s^2^(Fo^2^)+(0.0734P)^2^+1207.0261P] where P=(Fo^2^+2Fc^2^)/3'
_refine_ls_weighting_scheme calc
_refine_ls_wR_factor_gt 0.1311
_refine_ls_wR_factor_ref 0.1447
_reflns_number_gt 7291
_reflns_number_total 9060
_reflns_threshold_expression >2sigma(I)
_cod_data_source_file ic5b00786_si_003.cif
_cod_data_source_block sd69
_cod_depositor_comments
;
The following automatic conversions were performed:
'_atom_site_symetry_multiplicity' tag replaced with
'_atom_site_symmetry_multiplicity' tag as specified in the
replacement file
'/usr/data/users/saulius/crontab/automatic-downloads/rss-feeds/ACS/lib/lists/replacement-tags.lst'.

Automatic conversion script
Id: cif_correct_tags 3376 2015-05-07 07:48:27Z andrius 

 Adding full bibliography for 4344089--4344090.cif.
;
_cod_original_formula_sum 'C4 H6 Cs3 Na7 O97.70 Si2 U4 W18'
_cod_database_code 4344090
_olex2_refinement_description
;
1. Fixed Uiso
 At 1.5 times of:
  All C(H,H,H) groups
2. Others
 Fixed Sof: O5W(0.8) Na4W(0.5) O1W(0.8) OW14(0.6) O10W(0.75) O12W(0.7)
 Cs1F(0.5) O7W(0.7) O13W(0.5)
3.a Idealised Me refined as rotating group:
 C2(H2A,H2B,H2C)
;
_olex2_computing_structure_refinement_long 'ShelXL (Sheldrick, 2008)'
_olex2_computing_structure_solution_long 'ShelXS (Sheldrick, 2008)'
_olex2_submission_special_instructions 'No special instructions were received'

loop_
_space_group_symop_id
_space_group_symop_operation_xyz
1 'x, y, z'
2 '-x, y, -z+1/2'
3 'x+1/2, y+1/2, z'
4 '-x+1/2, y+1/2, -z+1/2'
5 '-x, -y, -z'
6 'x, -y, z-1/2'
7 '-x+1/2, -y+1/2, -z'
8 'x+1/2, -y+1/2, z-1/2'

loop_
_atom_site_label
_atom_site_type_symbol
_atom_site_fract_x
_atom_site_fract_y
_atom_site_fract_z
_atom_site_U_iso_or_equiv
_atom_site_adp_type
_atom_site_occupancy
_atom_site_symmetry_multiplicity
_atom_site_calc_flag
_atom_site_site_symmetry_order
_atom_site_refinement_flags_posn
_atom_site_refinement_flags_adp
_atom_site_refinement_flags_occupancy
U1 U 0.25042(2) 0.34625(3) 1.00687(3) 0.00542(15) Uani 1 1 d 1 . . .
W4 W 0.26926(3) 0.35129(3) 0.73573(4) 0.00798(16) Uani 1 1 d 1 . . .
W9 W 0.26784(3) 0.18000(3) 0.72373(4) 0.00842(16) Uani 1 1 d 1 . . .
U2 U 0.17103(2) 0.25940(3) 0.83455(4) 0.00697(15) Uani 1 1 d 1 . . .
W1 W 0.41534(3) 0.35078(3) 0.78634(4) 0.00942(16) Uani 1 1 d 1 . . .
W3 W 0.41433(3) 0.17634(3) 0.77488(4) 0.00901(16) Uani 1 1 d 1 . . .
W8 W 0.33433(3) 0.07045(3) 0.88297(4) 0.00717(16) Uani 1 1 d 1 . . .
W5 W 0.33659(3) 0.44258(3) 0.90794(4) 0.00715(16) Uani 1 1 d 1 . . .
W2 W 0.47534(3) 0.25567(3) 0.93093(4) 0.00940(16) Uani 1 1 d 1 . . .
Si1 Si 0.33517(17) 0.2564(2) 0.8903(3) 0.0044(9) Uiso 1 1 d 1 . . .
O11 O 0.3916(4) 0.1120(6) 0.8433(6) 0.008(2) Uiso 1 1 d 1 . . .
O32 O 0.3916(5) 0.2587(6) 0.8603(7) 0.008(2) Uiso 1 1 d 1 . . .
O8 O 0.3921(5) 0.4075(6) 0.8604(7) 0.009(2) Uiso 1 1 d 1 . . .
O14 O 0.2563(5) 0.4121(6) 0.6648(7) 0.012(3) Uiso 1 1 d 1 . . .
O33 O 0.2909(4) 0.2609(6) 0.8147(6) 0.006(2) Uiso 1 1 d 1 . . .
O16 O 0.3435(5) 0.5313(6) 0.8939(7) 0.014(3) Uiso 1 1 d 1 . . .
O24 O 0.2535(5) 0.1294(6) 0.6439(7) 0.014(3) Uiso 1 1 d 1 . . .
O35 O 0.3317(4) 0.1833(5) 0.9374(6) 0.005(2) Uiso 1 1 d 1 . . .
O6 O 0.4420(5) 0.1201(6) 0.7187(7) 0.014(3) Uiso 1 1 d 1 . . .
O23 O 0.2910(5) 0.1092(6) 0.7941(7) 0.010(2) Uiso 1 1 d 1 . . .
O21 O 0.3819(5) 0.0680(6) 0.9800(7) 0.010(2) Uiso 1 1 d 1 . . .
O7 O 0.3470(5) 0.3470(6) 0.7338(7) 0.013(3) Uiso 1 1 d 1 . . .
O13 O 0.2620(5) 0.2695(6) 0.6736(7) 0.013(3) Uiso 1 1 d 1 . . .
O17 O 0.3831(5) 0.4336(6) 1.0052(7) 0.009(2) Uiso 1 1 d 1 . . .
O3 O 0.4773(5) 0.3300(6) 0.8654(7) 0.011(2) Uiso 1 1 d 1 . . .
O1 O 0.4333(5) 0.2655(6) 0.7414(7) 0.012(3) Uiso 1 1 d 1 . . .
O34 O 0.3329(4) 0.3230(6) 0.9465(6) 0.005(2) Uiso 1 1 d 1 . . .
O22 O 0.3433(4) -0.0143(6) 0.8546(7) 0.009(2) Uiso 1 1 d 1 . . .
O2 O 0.4419(5) 0.4129(7) 0.7362(8) 0.020(3) Uiso 1 1 d 1 . . .
O4 O 0.5397(5) 0.2544(6) 0.9784(7) 0.015(3) Uiso 1 1 d 1 . . .
W7 W 0.39522(3) 0.14829(3) 1.04238(4) 0.00647(16) Uani 1 1 d 1 . . .
W6 W 0.39604(3) 0.34707(3) 1.05530(4) 0.00649(16) Uani 1 1 d 1 . . .
O19 O 0.3904(4) 0.2462(5) 1.0803(6) 0.005(2) Uiso 1 1 d 1 . . .
O9 O 0.4435(5) 0.3182(6) 0.9949(7) 0.010(2) Uiso 1 1 d 1 . . .
O20 O 0.4376(5) 0.1101(6) 1.1134(7) 0.011(2) Uiso 1 1 d 1 . . .
O5 O 0.4774(5) 0.1896(6) 0.8555(7) 0.014(3) Uiso 1 1 d 1 . . .
O10 O 0.4439(4) 0.1853(6) 0.9872(7) 0.008(2) Uiso 1 1 d 1 . . .
O18 O 0.4393(5) 0.3765(6) 1.1313(7) 0.013(3) Uiso 1 1 d 1 . . .
O15 O 0.2918(5) 0.4129(6) 0.8167(7) 0.014(3) Uiso 1 1 d 1 . . .
O12 O 0.3463(5) 0.1849(6) 0.7221(7) 0.014(3) Uiso 1 1 d 1 . . .
O29 O 0.3306(4) 0.1397(6) 1.0797(6) 0.007(2) Uiso 1 1 d 1 . . .
O28 O 0.3322(4) 0.3514(6) 1.0939(6) 0.005(2) Uiso 1 1 d 1 . . .
O31 O 0.2046(4) 0.1861(6) 0.7514(7) 0.008(2) Uiso 1 1 d 1 . . .
O27 O 0.2777(5) 0.4438(6) 0.9517(7) 0.010(2) Uiso 1 1 d 1 . . .
O26 O 0.2050(4) 0.3413(6) 0.7624(7) 0.008(2) Uiso 1 1 d 1 . . .
O30 O 0.2755(4) 0.0649(6) 0.9264(7) 0.009(2) Uiso 1 1 d 1 . . .
O38 O 0.0925(5) 0.3172(7) 0.7601(7) 0.016(3) Uiso 1 1 d 1 . . .
O37 O 0.0956(5) 0.2021(6) 0.7506(7) 0.012(3) Uiso 1 1 d 1 . . .
C1 C 0.0731(7) 0.2605(8) 0.7298(10) 0.008(3) Uiso 1 1 d 1 . . .
O36 O 0.2351(4) 0.2543(5) 0.9280(6) 0.005(2) Uiso 1 1 d 1 . . .
C2 C 0.0248(8) 0.2624(10) 0.6689(11) 0.017(4) Uiso 1 1 d 1 . . .
H2A H 0.0057 0.3063 0.6723 0.025 Uiso 1 1 calc 1 GR . .
H2B H 0.0019 0.2227 0.6752 0.025 Uiso 1 1 calc 1 GR . .
H2C H 0.0353 0.2593 0.6197 0.025 Uiso 1 1 calc 1 GR . .
Cs1 Cs 0.31922(5) 0.00722(6) 1.17774(7) 0.0203(3) Uani 1 1 d 1 . . .
Na0A Na 0.1283(5) 0.1109(5) 0.6867(6) 0.042(3) Uani 1 1 d 1 . . .
O8W O 0.1330(5) 0.1888(6) 0.5830(7) 0.015(3) Uiso 1 1 d 1 . . .
Na1 Na 0.1864(6) 0.1342(7) 0.5223(7) 0.065(4) Uani 1 1 d 1 . . .
O2W O 0.4339(6) 0.0436(8) 1.2705(9) 0.027(3) Uiso 1 1 d 1 . . .
O5W O 0.1401(13) 0.2392(15) 0.4202(18) 0.070(8) Uiso 0.80 1 d 1 . . .
O4W O 0.2500 0.2500 0.5000 0.086(12) Uiso 1 2 d 2 S T P
O6W O 0.2539(6) 0.0698(9) 0.4873(10) 0.037(4) Uiso 1 1 d 1 . . .
Na4W Na 0.3203(7) 0.1559(8) 0.5282(10) 0.029(4) Uani 0.50 1 d 1 . . .
O9W O 0.3619(8) 0.1595(10) 0.4068(11) 0.049(5) Uiso 1 1 d 1 . . .
O1W O 0.3780(11) -0.0629(14) 1.0664(16) 0.060(7) Uiso 0.80 1 d 1 . . .
O15W O 0.0468(13) 0.0582(17) 0.6983(19) 0.108(10) Uiso 1 1 d 1 . . .
OW14 O 0.122(2) 0.077(3) 0.428(3) 0.114(18) Uiso 0.60 1 d 1 . . .
O3W O 0.5000 -0.0251(10) 1.2500 0.021(4) Uiso 1 2 d 2 S T P
O10W O 0.0309(11) 0.0424(15) 0.4116(16) 0.058(7) Uiso 0.75 1 d 1 . . .
O11W O 0.4579(7) -0.0878(10) 0.9434(11) 0.044(4) Uiso 1 1 d 1 . . .
O12W O 0.0430(10) 0.0913(13) 0.5618(14) 0.039(6) Uiso 0.70 1 d 1 . . .
Cs1F Cs 0.1653(2) 0.0315(3) 0.7961(3) 0.0847(16) Uani 0.50 1 d 1 . . .
Na3 Na 0.4848(7) -0.0431(5) 1.0959(7) 0.068(4) Uani 1 1 d 1 . . .
O7W O 0.0490(7) 0.0218(9) 0.7960(10) 0.014(4) Uiso 0.70 1 d 1 . . .
O13W O 0.4393(16) -0.129(2) 1.083(2) 0.053(10) Uiso 0.50 1 d 1 . . .

loop_
_atom_site_aniso_label
_atom_site_aniso_U_11
_atom_site_aniso_U_22
_atom_site_aniso_U_33
_atom_site_aniso_U_23
_atom_site_aniso_U_13
_atom_site_aniso_U_12
U1 0.0063(3) 0.0037(3) 0.0053(3) 0.0004(2) -0.0014(2) -0.0005(2)
W4 0.0097(3) 0.0073(3) 0.0062(3) 0.0017(2) -0.0005(3) 0.0001(2)
W9 0.0101(3) 0.0081(3) 0.0062(3) -0.0015(3) -0.0011(3) 0.0005(2)
U2 0.0083(3) 0.0063(3) 0.0049(3) -0.0001(2) -0.0026(2) 0.0001(2)
W1 0.0098(3) 0.0088(3) 0.0101(4) -0.0001(3) 0.0030(3) -0.0019(2)
W3 0.0093(3) 0.0085(3) 0.0094(4) -0.0016(3) 0.0024(3) -0.0004(2)
W8 0.0087(3) 0.0050(3) 0.0070(3) -0.0013(2) -0.0007(2) -0.0001(2)
W5 0.0086(3) 0.0046(3) 0.0078(3) 0.0007(2) 0.0002(2) -0.0008(2)
W2 0.0065(3) 0.0102(3) 0.0109(4) -0.0017(3) -0.0001(3) -0.0007(2)
W7 0.0061(3) 0.0052(3) 0.0069(3) -0.0004(2) -0.0022(2) 0.0008(2)
W6 0.0064(3) 0.0046(3) 0.0074(3) -0.0012(2) -0.0016(2) -0.0009(2)
Cs1 0.0292(7) 0.0134(5) 0.0169(6) 0.0051(5) 0.0004(5) 0.0003(5)
Na0A 0.066(7) 0.022(5) 0.041(6) -0.006(4) 0.012(5) 0.006(5)
Na1 0.081(9) 0.070(8) 0.049(7) -0.017(6) 0.026(7) 0.023(7)
Na4W 0.034(10) 0.012(8) 0.038(11) -0.002(7) 0.002(8) -0.004(7)
Cs1F 0.108(4) 0.068(3) 0.070(3) -0.009(2) -0.006(3) -0.014(3)
Na3 0.142(13) 0.021(5) 0.048(7) 0.008(5) 0.035(8) 0.001(6)

loop_
_atom_type_symbol
_atom_type_description
_atom_type_scat_dispersion_real
_atom_type_scat_dispersion_imag
_atom_type_scat_source
C C 0.0033 0.0016 'International Tables Vol C Tables 4.2.6.8 and 6.1.1.4'
H H 0.0000 0.0000 'International Tables Vol C Tables 4.2.6.8 and 6.1.1.4'
Cs Cs -0.3680 2.1192 'International Tables Vol C Tables 4.2.6.8 and 6.1.1.4'
Na Na 0.0362 0.0249 'International Tables Vol C Tables 4.2.6.8 and 6.1.1.4'
O O 0.0106 0.0060 'International Tables Vol C Tables 4.2.6.8 and 6.1.1.4'
Si Si 0.0817 0.0704 'International Tables Vol C Tables 4.2.6.8 and 6.1.1.4'
U U -9.6767 9.6646 'International Tables Vol C Tables 4.2.6.8 and 6.1.1.4'
W W -0.8490 6.8722 'International Tables Vol C Tables 4.2.6.8 and 6.1.1.4'

loop_
_geom_angle_atom_site_label_1
_geom_angle_atom_site_label_2
_geom_angle_atom_site_label_3
_geom_angle
_geom_angle_site_symmetry_1
_geom_angle_site_symmetry_3
U2 U1 Cs1F 63.72(7) 7_557 7_557
O35 U1 U2 87.3(2) 7_557 7_557
O35 U1 O34 157.5(3) 7_557 .
O35 U1 Cs1F 96.8(3) 7_557 7_557
O34 U1 U2 82.0(2) . 7_557
O34 U1 Cs1F 96.1(2) . 7_557
O29 U1 U2 147.4(3) 7_557 7_557
O29 U1 O35 66.1(4) 7_557 7_557
O29 U1 O34 115.5(4) 7_557 .
O29 U1 O28 171.2(4) 7_557 .
O29 U1 Cs1F 134.7(3) 7_557 7_557
O28 U1 U2 40.2(3) . 7_557
O28 U1 O35 116.3(4) . 7_557
O28 U1 O34 65.9(4) . .
O28 U1 Cs1F 38.1(3) . 7_557
O27 U1 U2 126.9(3) . 7_557
O27 U1 O35 133.8(4) . 7_557
O27 U1 O34 67.3(4) . .
O27 U1 O29 85.7(4) . 7_557
O27 U1 O28 87.0(4) . .
O27 U1 Cs1F 77.3(3) . 7_557
O30 U1 U2 99.5(3) 7_557 7_557
O30 U1 O35 66.9(4) 7_557 7_557
O30 U1 O34 134.4(4) 7_557 .
O30 U1 O29 87.5(4) 7_557 7_557
O30 U1 O28 86.0(4) 7_557 .
O30 U1 O27 76.5(4) 7_557 .
O30 U1 Cs1F 48.0(3) 7_557 7_557
O36 U1 U2 94.3(3) . 7_557
O36 U1 U2 29.7(3) 7_557 7_557
O36 U1 O35 90.9(4) . 7_557
O36 U1 O35 71.2(4) 7_557 7_557
O36 U1 O34 90.2(4) 7_557 .
O36 U1 O34 70.4(4) . .
O36 U1 O29 118.8(4) 7_557 7_557
O36 U1 O29 68.9(4) . 7_557
O36 U1 O28 118.8(4) . .
O36 U1 O28 69.4(4) 7_557 .
O36 U1 O27 152.9(4) 7_557 .
O36 U1 O27 113.0(4) . .
O36 U1 O30 113.5(4) 7_557 7_557
O36 U1 O30 153.0(4) . 7_557
O36 U1 O36 70.2(5) 7_557 .
O36 U1 Cs1F 90.9(3) 7_557 7_557
O36 U1 Cs1F 156.1(3) . 7_557
O14 W4 O33 170.8(5) . .
O14 W4 O7 94.3(5) . .
O14 W4 O13 97.3(5) . .
O14 W4 O15 98.7(6) . .
O14 W4 O26 101.8(5) . .
O14 W4 Cs1F 47.8(4) . 4_556
O33 W4 Cs1F 134.7(3) . 4_556
O7 W4 O33 81.1(5) . .
O7 W4 Cs1F 64.9(4) . 4_556
O13 W4 O33 74.6(5) . .
O13 W4 O7 87.0(5) . .
O13 W4 Cs1F 128.9(4) . 4_556
O15 W4 O33 88.7(5) . .
O15 W4 O7 82.6(5) . .
O15 W4 O13 161.5(5) . .
O15 W4 Cs1F 59.2(4) . 4_556
O26 W4 O33 83.4(5) . .
O26 W4 O7 163.5(5) . .
O26 W4 O13 94.3(5) . .
O26 W4 O15 91.5(5) . .
O26 W4 Cs1F 124.7(4) . 4_556
O33 W9 Cs1F 109.2(3) . .
O24 W9 O33 169.8(5) . .
O24 W9 O23 99.2(5) . .
O24 W9 O13 96.6(6) . .
O24 W9 O12 94.4(6) . .
O24 W9 O31 101.7(6) . .
O24 W9 Cs1F 80.4(4) . .
O23 W9 O33 89.3(5) . .
O23 W9 O13 160.8(5) . .
O23 W9 O12 81.2(5) . .
O23 W9 Cs1F 56.7(4) . .
O13 W9 O33 74.0(5) . .
O13 W9 O12 86.8(5) . .
O13 W9 Cs1F 137.5(4) . .
O12 W9 O33 81.2(5) . .
O12 W9 Cs1F 135.6(4) . .
O31 W9 O33 83.4(5) . .
O31 W9 O23 92.9(5) . .
O31 W9 O13 94.4(5) . .
O31 W9 O12 163.6(5) . .
O31 W9 Cs1F 46.2(4) . .
O19 U2 O29 63.0(4) 7_557 7_557
O19 U2 O28 62.7(4) 7_557 7_557
O19 U2 O38 78.4(4) 7_557 .
O19 U2 O37 80.6(4) 7_557 .
O19 U2 Cs1F 92.9(3) 7_557 .
O29 U2 O28 109.2(4) 7_557 7_557
O29 U2 O38 83.6(4) 7_557 .
O29 U2 O37 128.4(4) 7_557 .
O29 U2 Cs1F 149.6(3) 7_557 .
O28 U2 O37 81.3(4) 7_557 .
O28 U2 Cs1F 40.5(3) 7_557 .
O31 U2 O19 138.7(4) . 7_557
O31 U2 O29 156.9(4) . 7_557
O31 U2 O28 83.0(4) . 7_557
O31 U2 O38 106.2(4) . .
O31 U2 O37 71.7(4) . .
O31 U2 Cs1F 46.5(3) . .
O26 U2 O19 139.0(4) . 7_557
O26 U2 O29 83.1(4) . 7_557
O26 U2 O28 157.1(4) . 7_557
O26 U2 O31 79.5(4) . .
O26 U2 O38 75.5(4) . .
O26 U2 O37 106.7(4) . .
O26 U2 Cs1F 125.8(3) . .
O38 U2 O28 124.0(4) . 7_557
O38 U2 O37 52.6(4) . .
O38 U2 Cs1F 110.7(3) . .
O37 U2 Cs1F 58.1(3) . .
O36 U2 O19 89.9(4) . 7_557
O36 U2 O29 68.9(4) . 7_557
O36 U2 O28 69.2(4) . 7_557
O36 U2 O31 99.1(4) . .
O36 U2 O26 99.1(4) . .
O36 U2 O38 152.5(4) . .
O36 U2 O37 150.1(4) . .
O36 U2 Cs1F 94.5(3) . .
O32 W1 Cs1F 131.0(3) . 4_556
O8 W1 O32 82.9(5) . .
O8 W1 O3 85.5(5) . .
O8 W1 O1 156.2(5) . .
O8 W1 Cs1F 65.2(4) . 4_556
O7 W1 O32 86.5(5) . .
O7 W1 O8 89.4(5) . .
O7 W1 O3 159.0(5) . .
O7 W1 O1 91.8(5) . .
O7 W1 Cs1F 58.6(4) . 4_556
O3 W1 O32 72.6(5) . .
O3 W1 Cs1F 135.2(4) . 4_556
O1 W1 O32 73.5(5) . .
O1 W1 O3 84.9(5) . .
O1 W1 Cs1F 134.1(4) . 4_556
O2 W1 O32 171.5(5) . .
O2 W1 O8 100.8(6) . .
O2 W1 O7 101.1(6) . .
O2 W1 O3 99.9(6) . .
O2 W1 O1 102.3(6) . .
O2 W1 Cs1F 57.2(5) . 4_556
O11 W3 O32 82.0(5) . .
O11 W3 O5 85.1(5) . .
O11 W3 Cs1 62.5(3) . 6
O32 W3 Cs1 126.8(3) . 6
O6 W3 O11 101.1(5) . .
O6 W3 O32 170.1(5) . .
O6 W3 O1 102.1(6) . .
O6 W3 O5 98.0(5) . .
O6 W3 O12 102.0(6) . .
O6 W3 Cs1 62.3(4) . 6
O1 W3 O11 155.5(5) . .
O1 W3 O32 73.8(5) . .
O1 W3 O5 84.0(5) . .
O1 W3 Cs1 137.2(4) . 6
O5 W3 O32 72.8(5) . .
O5 W3 Cs1 135.0(3) . 6
O12 W3 O11 90.9(5) . .
O12 W3 O32 87.3(5) . .
O12 W3 O1 91.8(5) . .
O12 W3 O5 160.0(5) . .
O12 W3 Cs1 57.4(4) . 6
U1 W8 Cs1F 67.03(8) 7_557 .
O11 W8 U1 127.7(3) . 7_557
O11 W8 O35 82.1(4) . .
O11 W8 O23 84.3(5) . .
O11 W8 O21 86.8(5) . .
O11 W8 Cs1F 135.3(3) . .
O35 W8 U1 45.7(3) . 7_557
O35 W8 Cs1F 101.5(3) . .
O23 W8 U1 88.5(4) . 7_557
O23 W8 O35 86.7(4) . .
O23 W8 O21 158.9(5) . .
O23 W8 Cs1F 52.0(4) . .
O21 W8 U1 81.9(4) . 7_557
O21 W8 O35 73.1(4) . .
O21 W8 Cs1F 137.2(4) . .
O22 W8 U1 135.2(4) . 7_557
O22 W8 O11 96.9(5) . .
O22 W8 O35 171.6(5) . .
O22 W8 O23 101.6(5) . .
O22 W8 O21 98.5(5) . .
O22 W8 O30 103.9(5) . .
O22 W8 Cs1F 85.1(4) . .
O30 W8 U1 32.0(4) . 7_557
O30 W8 O11 159.0(5) . .
O30 W8 O35 77.7(4) . .
O30 W8 O23 88.8(5) . .
O30 W8 O21 92.8(5) . .
O30 W8 Cs1F 45.8(4) . .
O8 W5 O17 89.2(5) . .
O8 W5 O34 82.6(4) . .
O8 W5 Cs1F 67.9(4) . 4_556
O16 W5 O8 99.8(6) . .
O16 W5 O17 99.0(5) . .
O16 W5 O34 171.4(5) . .
O16 W5 O15 103.0(5) . .
O16 W5 O27 99.6(6) . .
O16 W5 Cs1F 56.0(4) . 4_556
O17 W5 O34 72.7(4) . .
O17 W5 Cs1F 139.6(4) . 4_556
O34 W5 Cs1F 132.0(3) . 4_556
O15 W5 O8 84.0(5) . .
O15 W5 O17 157.8(5) . .
O15 W5 O34 85.4(5) . .
O15 W5 Cs1F 55.6(4) . 4_556
O27 W5 O8 160.1(5) . .
O27 W5 O17 92.0(5) . .
O27 W5 O34 78.9(5) . .
O27 W5 O15 87.6(5) . .
O27 W5 Cs1F 120.9(4) . 4_556
O3 W2 O32 76.0(5) . .
O3 W2 O9 88.6(5) . .
O3 W2 O5 92.3(5) . .
O3 W2 O10 157.4(5) . .
O4 W2 O32 176.2(6) . .
O4 W2 O3 101.2(6) . .
O4 W2 O9 100.7(6) . .
O4 W2 O5 101.6(6) . .
O4 W2 O10 100.6(5) . .
O9 W2 O32 81.9(4) . .
O9 W2 O10 81.4(5) . .
O5 W2 O32 76.1(5) . .
O5 W2 O9 157.0(5) . .
O5 W2 O10 89.3(5) . .
O10 W2 O32 82.5(4) . .
O33 Si1 O32 104.6(6) . .
O33 Si1 O35 112.8(6) . .
O33 Si1 O34 112.6(6) . .
O35 Si1 O32 109.2(6) . .
O34 Si1 O32 108.6(6) . .
O34 Si1 O35 108.9(6) . .
W3 O11 W8 148.5(6) . .
W3 O32 W1 90.2(4) . .
W2 O32 W1 91.1(4) . .
W2 O32 W3 91.5(4) . .
Si1 O32 W1 123.0(6) . .
Si1 O32 W3 122.7(6) . .
Si1 O32 W2 127.9(7) . .
W1 O8 W5 150.5(7) . .
W1 O8 Cs1F 87.6(4) . 4_556
W5 O8 Cs1F 83.9(4) . 4_556
W4 O14 Cs1F 107.5(5) . 4_556
W4 O33 W9 93.4(4) . .
Si1 O33 W4 129.5(6) . .
Si1 O33 W9 129.2(6) . .
W5 O16 Na0A 142.1(8) . 4_556
W5 O16 Na1 126.0(7) . 4_556
W5 O16 Cs1F 99.2(5) . 4_556
Na0A O16 Na1 91.8(5) 4_556 4_556
Na0A O16 Cs1F 48.2(4) 4_556 4_556
Na1 O16 Cs1F 126.7(5) 4_556 4_556
W9 O24 Cs1 106.2(5) . 6
W9 O24 Na1 135.7(7) . .
W9 O24 Na4W 115.5(6) . .
Na1 O24 Cs1 117.5(5) . 6
Na1 O24 Na4W 77.1(6) . .
Na4W O24 Cs1 85.2(4) . 6
W8 O35 U1 93.0(4) . 7_557
Si1 O35 U1 121.0(6) . 7_557
Si1 O35 W8 123.0(6) . .
Si1 O35 W7 124.0(6) . .
W7 O35 U1 97.1(4) . 7_557
W7 O35 W8 90.6(4) . .
W9 O23 W8 154.8(7) . .
W9 O23 Cs1 97.7(5) . 6
W9 O23 Cs1F 97.3(4) . .
W8 O23 Cs1 96.6(4) . 6
W8 O23 Cs1F 102.9(5) . .
Cs1 O23 Cs1F 92.0(3) 6 .
W7 O21 W8 122.2(6) . .
W4 O7 Cs1F 84.3(4) . 4_556
W1 O7 W4 148.3(7) . .
W1 O7 Cs1F 95.1(4) . 4_556
W4 O13 W9 117.1(6) . .
W6 O17 W5 122.5(6) . .
W2 O3 W1 120.1(6) . .
W3 O1 W1 121.9(7) . .
W5 O34 U1 92.2(4) . .
Si1 O34 U1 121.2(6) . .
Si1 O34 W5 123.5(6) . .
Si1 O34 W6 124.9(6) . .
W6 O34 U1 96.4(4) . .
W6 O34 W5 90.0(4) . .
W8 O22 Cs1 104.5(5) . 6
W1 O2 Cs1F 98.8(6) . 4_556
O35 W7 U2 91.2(3) . 7_557
O21 W7 U2 136.4(4) . 7_557
O21 W7 O35 74.1(4) . .
O21 W7 O19 160.3(5) . .
O21 W7 O29 93.7(5) . .
O19 W7 U2 41.2(3) . 7_557
O19 W7 O35 86.3(4) . .
O20 W7 U2 93.2(4) . 7_557
O20 W7 O35 170.9(5) . .
O20 W7 O21 97.3(5) . .
O20 W7 O19 102.3(5) . .
O20 W7 O10 99.4(5) . .
O20 W7 O29 100.3(5) . .
O10 W7 U2 126.7(3) . 7_557
O10 W7 O35 84.3(4) . .
O10 W7 O21 93.1(5) . .
O10 W7 O19 85.5(5) . .
O10 W7 O29 158.2(5) . .
O29 W7 U2 42.7(3) . 7_557
O29 W7 O35 77.7(4) . .
O29 W7 O19 81.2(5) . .
U2 W6 Cs1F 70.36(8) 7_557 7_557
O17 W6 U2 135.8(4) . 7_557
O17 W6 O34 74.6(4) . .
O17 W6 O19 160.7(5) . .
O17 W6 O28 92.8(5) . .
O17 W6 Cs1F 76.3(4) . 7_557
O34 W6 U2 91.4(3) . 7_557
O34 W6 Cs1F 111.6(3) . 7_557
O19 W6 U2 41.2(3) . 7_557
O19 W6 O34 86.2(4) . .
O19 W6 Cs1F 110.2(3) . 7_557
O9 W6 U2 127.2(4) . 7_557
O9 W6 O17 93.1(5) . .
O9 W6 O34 83.2(4) . .
O9 W6 O19 86.1(5) . .
O9 W6 O28 158.5(5) . .
O9 W6 Cs1F 158.1(4) . 7_557
O18 W6 U2 93.0(4) . 7_557
O18 W6 O17 97.6(5) . .
O18 W6 O34 171.9(5) . .
O18 W6 O19 101.5(5) . .
O18 W6 O9 99.5(6) . .
O18 W6 O28 100.1(6) . .
O18 W6 Cs1F 63.7(4) . 7_557
O28 W6 U2 43.0(3) . 7_557
O28 W6 O34 78.5(4) . .
O28 W6 O19 81.6(5) . .
O28 W6 Cs1F 43.0(3) . 7_557
W7 O19 U2 105.5(5) . 7_557
W6 O19 U2 105.9(5) . 7_557
W6 O19 W7 144.4(6) . .
W6 O9 W2 157.3(7) . .
W2 O5 W3 119.5(6) . .
W7 O10 W2 156.7(7) . .
W6 O18 Cs1F 91.7(5) . 7_557
W4 O15 W5 154.7(7) . .
W4 O15 Cs1 99.6(5) . 7_557
W4 O15 Cs1F 92.1(5) . 4_556
W5 O15 Cs1 103.4(5) . 7_557
W5 O15 Cs1F 96.3(5) . 4_556
Cs1 O15 Cs1F 95.3(3) 7_557 4_556
W9 O12 Cs1 79.2(4) . 6
W3 O12 W9 147.6(7) . .
W3 O12 Cs1 98.4(4) . 6
U1 O29 U2 102.1(4) 7_557 7_557
U1 O29 Cs1 107.5(4) 7_557 .
U2 O29 Cs1 105.0(4) 7_557 .
W7 O29 U1 118.3(5) . 7_557
W7 O29 U2 105.6(5) . 7_557
W7 O29 Cs1 116.5(5) . .
U1 O28 U2 101.4(4) . 7_557
U1 O28 Cs1F 112.3(4) . 7_557
U2 O28 Cs1F 106.7(4) 7_557 7_557
W6 O28 U1 118.4(5) . .
W6 O28 U2 105.5(5) . 7_557
W6 O28 Cs1F 111.2(4) . 7_557
W9 O31 U2 133.0(6) . .
W9 O31 Na0A 120.1(6) . .
W9 O31 Cs1F 110.4(5) . .
U2 O31 Na0A 106.7(5) . .
U2 O31 Cs1F 102.3(4) . .
Na0A O31 Cs1F 49.9(3) . .
U1 O27 Cs1 107.0(4) . 7_557
W5 O27 U1 121.6(6) . .
W5 O27 Cs1 106.4(5) . 7_557
W4 O26 U2 132.7(6) . .
W4 O26 Cs1 103.9(4) . 7_557
U2 O26 Cs1 107.6(4) . 7_557
U1 O30 Cs1F 102.6(4) 7_557 .
W8 O30 U1 122.4(6) . 7_557
W8 O30 Cs1F 111.5(5) . .
C1 O38 U2 94.4(10) . .
U2 O37 Cs1F 87.5(3) . .
C1 O37 U2 93.5(9) . .
C1 O37 Na0A 133.6(11) . .
C1 O37 Cs1F 175.3(11) . .
Na0A O37 U2 108.4(5) . .
Na0A O37 Cs1F 41.9(3) . .
O38 C1 O37 119.3(15) . .
O38 C1 C2 120.3(15) . .
O37 C1 C2 120.4(15) . .
U1 O36 U1 109.8(5) 7_557 .
U2 O36 U1 119.1(5) . .
U2 O36 U1 118.9(5) . 7_557
W9 Cs1 W8 56.13(2) 6_556 6_556
O24 Cs1 W9 24.7(2) 6_556 6_556
O24 Cs1 W8 80.1(2) 6_556 6_556
O24 Cs1 O23 51.2(3) 6_556 6_556
O24 Cs1 O22 103.6(3) 6_556 6_556
O24 Cs1 O15 86.9(3) 6_556 7_557
O24 Cs1 O12 45.9(3) 6_556 6_556
O24 Cs1 O29 132.0(3) 6_556 .
O24 Cs1 O27 77.1(3) 6_556 7_557
O24 Cs1 O26 133.8(3) 6_556 7_557
O24 Cs1 O2W 134.8(3) 6_556 .
O23 Cs1 W9 28.1(2) 6_556 6_556
O23 Cs1 W8 29.1(2) 6_556 6_556
O23 Cs1 O15 89.9(3) 6_556 7_557
O23 Cs1 O12 41.6(3) 6_556 6_556
O23 Cs1 O27 115.7(3) 6_556 7_557
O22 Cs1 W9 80.6(2) 6_556 6_556
O22 Cs1 W8 25.0(2) 6_556 6_556
O22 Cs1 O23 52.7(3) 6_556 6_556
O22 Cs1 O15 87.8(3) 6_556 7_557
O22 Cs1 O12 80.3(3) 6_556 6_556
O22 Cs1 O27 134.9(3) 6_556 7_557
O22 Cs1 O26 68.3(3) 6_556 7_557
O22 Cs1 O2W 57.7(4) 6_556 .
O15 Cs1 W9 94.9(2) 7_557 6_556
O15 Cs1 W8 94.8(2) 7_557 6_556
O15 Cs1 O12 125.1(3) 7_557 6_556
O12 Cs1 W9 30.39(19) 6_556 6_556
O12 Cs1 W8 57.0(2) 6_556 6_556
O29 Cs1 W9 156.7(2) . 6_556
O29 Cs1 W8 146.3(2) . 6_556
O29 Cs1 O23 168.1(3) . 6_556
O29 Cs1 O22 121.3(3) . 6_556
O29 Cs1 O15 79.3(3) . 7_557
O29 Cs1 O12 150.2(3) . 6_556
O29 Cs1 O27 59.8(3) . 7_557
O29 Cs1 O26 60.4(3) . 7_557
O29 Cs1 O2W 87.1(3) . .
O27 Cs1 W9 99.7(2) 7_557 6_556
O27 Cs1 W8 136.0(2) 7_557 6_556
O27 Cs1 O15 47.2(3) 7_557 7_557
O27 Cs1 O12 121.4(3) 7_557 6_556
O26 Cs1 W9 130.8(2) 7_557 6_556
O26 Cs1 W8 90.7(2) 7_557 6_556
O26 Cs1 O23 108.6(3) 7_557 6_556
O26 Cs1 O15 48.6(3) 7_557 7_557
O26 Cs1 O12 147.6(3) 7_557 6_556
O26 Cs1 O27 79.1(3) 7_557 7_557
O26 Cs1 O2W 81.1(3) 7_557 .
O2W Cs1 W9 113.5(3) . 6_556
O2W Cs1 W8 70.4(3) . 6_556
O2W Cs1 O23 96.0(3) . 6_556
O2W Cs1 O15 128.0(4) . 7_557
O2W Cs1 O12 88.9(3) . 6_556
O2W Cs1 O27 146.7(3) . 7_557
O1W Cs1 W9 88.3(5) . 6_556
O1W Cs1 W8 118.8(5) . 6_556
O1W Cs1 O24 79.7(6) . 6_556
O1W Cs1 O23 109.1(6) . 6_556
O1W Cs1 O22 131.4(6) . 6_556
O1W Cs1 O15 140.5(6) . 7_557
O1W Cs1 O12 67.7(6) . 6_556
O1W Cs1 O29 82.5(6) . .
O1W Cs1 O27 93.5(6) . 7_557
O1W Cs1 O26 140.9(6) . 7_557
O1W Cs1 O2W 85.2(6) . .
O16 Na0A O31 110.7(6) 4_546 .
O16 Na0A O37 170.7(7) 4_546 .
O16 Na0A O8W 81.2(6) 4_546 .
O16 Na0A O15W 99.4(9) 4_546 .
O16 Na0A O12W 72.7(6) 4_546 .
O31 Na0A O12W 148.5(7) . .
O37 Na0A O31 70.8(5) . .
O37 Na0A O8W 90.1(5) . .
O37 Na0A O15W 82.2(9) . .
O37 Na0A O12W 101.1(7) . .
O8W Na0A O31 82.4(5) . .
O8W Na0A O12W 67.0(6) . .
O15W Na0A O31 145.3(10) . .
O15W Na0A O8W 120.0(10) . .
O15W Na0A O12W 56.7(10) . .
Na1 O8W Na0A 102.9(7) . .
O16 Na1 Cs1 60.7(4) 4_546 6
O16 Na1 O5W 139.0(9) 4_546 .
O16 Na1 Na4W 146.7(5) 4_546 7_556
O24 Na1 O16 72.9(5) . 4_546
O24 Na1 Cs1 34.7(3) . 6
O24 Na1 O5W 136.8(9) . .
O24 Na1 Na4W 102.9(5) . 7_556
O8W Na1 O16 77.9(6) . 4_546
O8W Na1 O24 88.6(6) . .
O8W Na1 Cs1 114.9(5) . 6
O8W Na1 O5W 76.1(8) . .
O8W Na1 O6W 165.9(9) . .
O8W Na1 Na4W 68.9(5) . 7_556
O8W Na1 OW14 99.2(15) . .
O5W Na1 Cs1 160.3(8) . 6
O5W Na1 Na4W 34.0(7) . 7_556
O6W Na1 O16 94.3(7) . 4_546
O6W Na1 O24 77.8(6) . .
O6W Na1 Cs1 51.2(5) . 6
O6W Na1 O5W 116.5(9) . .
O6W Na1 Na4W 117.5(7) . 7_556
O6W Na1 OW14 91.0(15) . .
Na4W Na1 Cs1 132.1(4) 7_556 6
OW14 Na1 O16 80.7(15) . 4_546
OW14 Na1 O24 150.2(15) . .
OW14 Na1 Cs1 118.7(14) . 6
OW14 Na1 O5W 72.9(15) . .
OW14 Na1 Na4W 106.8(14) . 7_556
Na4W O5W Na1 103.8(12) 7_556 .
O4W O4W Na1 0(10) 7_556 7_556
O4W O4W Na4W 0(10) 7_556 7_556
O4W O4W Na4W 0(10) 7_556 .
Na4W O4W Na1 80.3(5) 7_556 7_556
Na4W O4W Na1 99.7(5) . 7_556
Na4W O4W Na4W 180.0(8) 7_556 .
Na1 O6W Na4W 94.8(8) . .
O24 Na4W Cs1 48.6(3) . 6
O24 Na4W Na1 108.3(5) . 7_556
Na1 Na4W Cs1 151.2(5) 7_556 6
O5W Na4W O24 97.4(10) 7_556 .
O5W Na4W Cs1 115.7(10) 7_556 6
O5W Na4W Na1 42.2(8) 7_556 7_556
O5W Na4W O4W 73.9(9) 7_556 7_556
O5W Na4W O4W 73.9(9) 7_556 .
O5W Na4W O6W 159.8(12) 7_556 .
O5W Na4W O9W 95.5(11) 7_556 .
O4W Na4W O24 77.1(5) 7_556 .
O4W Na4W O24 77.1(5) . .
O4W Na4W Cs1 125.1(6) 7_556 6
O4W Na4W Cs1 125.1(6) . 6
O4W Na4W Na1 42.7(3) . 7_556
O4W Na4W Na1 42.7(3) 7_556 7_556
O4W Na4W O4W 0.0 7_556 .
O4W Na4W O9W 101.6(7) . .
O4W Na4W O9W 101.6(7) 7_556 .
O6W Na4W O24 68.1(7) . .
O6W Na4W Cs1 66.1(6) . 6
O6W Na4W Na1 127.0(7) . 7_556
O6W Na4W O4W 88.7(7) . .
O6W Na4W O4W 88.7(7) . 7_556
O6W Na4W O9W 98.0(9) . .
O9W Na4W O24 166.0(8) . .
O9W Na4W Cs1 128.6(7) . 6
O9W Na4W Na1 78.1(6) . 7_556
O1W Na4W O24 94.7(9) 6 .
O1W Na4W Cs1 46.7(8) 6 6
O1W Na4W Na1 143.6(10) 6 7_556
O1W Na4W O5W 108.6(12) 6 7_556
O1W Na4W O4W 171.8(11) 6 7_556
O1W Na4W O4W 171.8(11) 6 .
O1W Na4W O6W 87.3(9) 6 .
O1W Na4W O9W 86.1(10) 6 .
Na4W O1W Cs1 99.3(11) 6_556 .
Na4W O1W Na3 136.7(13) 6_556 .
Na3 O1W Cs1 114.6(9) . .
Na0A O15W Cs1F 50.2(7) . .
Na1 OW14 Cs1F 119(2) . 6
O3W O3W Na3 0(10) 2_657 2_657
O14 Cs1F O16 98.8(4) 4_546 4_546
O14 Cs1F O23 75.2(3) 4_546 .
O14 Cs1F O7 48.3(3) 4_546 4_546
O14 Cs1F O2 91.6(3) 4_546 4_546
O14 Cs1F O15 50.2(3) 4_546 4_546
O14 Cs1F O31 120.6(4) 4_546 .
O14 Cs1F O30 62.8(3) 4_546 .
O14 Cs1F O15W 139.2(6) 4_546 .
O14 Cs1F OW14 71.3(10) 4_546 6_556
O16 Cs1F O23 83.4(3) 4_546 .
O16 Cs1F O7 81.8(3) 4_546 4_546
O16 Cs1F O2 85.8(3) 4_546 4_546
O16 Cs1F O30 126.3(4) 4_546 .
O16 Cs1F OW14 136.0(10) 4_546 6_556
O7 Cs1F O23 117.6(3) 4_546 .
O2 Cs1F O23 161.4(4) 4_546 .
O2 Cs1F O7 45.5(3) 4_546 4_546
O15 Cs1F O16 49.9(3) 4_546 4_546
O15 Cs1F O23 82.7(3) 4_546 .
O15 Cs1F O7 43.5(3) 4_546 4_546
O15 Cs1F O2 78.7(3) 4_546 4_546
O15 Cs1F O30 102.7(3) 4_546 .
O15 Cs1F OW14 101.4(10) 4_546 6_556
O28 Cs1F O14 118.1(3) 7_557 4_546
O28 Cs1F O16 131.6(3) 7_557 4_546
O28 Cs1F O23 77.7(3) 7_557 .
O28 Cs1F O7 146.1(4) 7_557 4_546
O28 Cs1F O2 120.6(4) 7_557 4_546
O28 Cs1F O15 159.6(4) 7_557 4_546
O28 Cs1F O31 61.3(3) 7_557 .
O28 Cs1F O30 59.0(3) 7_557 .
O28 Cs1F O15W 98.5(6) 7_557 .
O28 Cs1F OW14 87.6(10) 7_557 6_556
O28 Cs1F O7W 87.0(4) 7_557 .
O31 Cs1F O16 73.6(3) . 4_546
O31 Cs1F O23 45.6(3) . .
O31 Cs1F O7 151.2(4) . 4_546
O31 Cs1F O2 143.5(3) . 4_546
O31 Cs1F O15 107.8(4) . 4_546
O31 Cs1F O30 75.2(3) . .
O31 Cs1F O15W 91.6(6) . .
O31 Cs1F OW14 148.9(10) . 6_556
O30 Cs1F O23 44.3(3) . .
O30 Cs1F O7 109.2(3) . 4_546
O30 Cs1F O2 139.7(3) . 4_546
O30 Cs1F OW14 88.2(10) . 6_556
O15W Cs1F O16 64.6(6) . 4_546
O15W Cs1F O23 133.6(6) . .
O15W Cs1F O7 91.3(6) . 4_546
O15W Cs1F O2 52.1(6) . 4_546
O15W Cs1F O15 98.9(6) . 4_546
O15W Cs1F O30 157.3(6) . .
O15W Cs1F OW14 94.5(11) . 6_556
OW14 Cs1F O23 131.0(10) 6_556 .
OW14 Cs1F O7 59.2(10) 6_556 4_546
OW14 Cs1F O2 52.9(10) 6_556 4_546
O7W Cs1F O14 125.2(4) . 4_546
O7W Cs1F O16 96.7(4) . 4_546
O7W Cs1F O23 159.0(4) . .
O7W Cs1F O7 83.0(4) . 4_546
O7W Cs1F O2 37.8(4) . 4_546
O7W Cs1F O15 113.4(4) . 4_546
O7W Cs1F O31 114.2(4) . .
O7W Cs1F O30 136.0(5) . .
O7W Cs1F O15W 34.6(7) . .
O7W Cs1F OW14 61.4(10) . 6_556
O1W Na3 Cs1 34.6(6) . .
O1W Na3 O11W 73.2(8) . .
O1W Na3 Na3 103.6(8) . 5_657
O11W Na3 Cs1 106.3(6) . .
O11W Na3 Na3 48.9(5) . 5_657
Na3 Na3 Cs1 120.0(5) 5_657 .
O13W Na3 Cs1 70.6(13) . .
O13W Na3 O1W 46.9(13) . .
O13W Na3 O11W 67.1(13) . .
O13W Na3 Na3 115.8(14) . 5_657

loop_
_geom_bond_atom_site_label_1
_geom_bond_atom_site_label_2
_geom_bond_distance
_geom_bond_site_symmetry_2
U1 U2 3.7841(8) 7_557
U1 O35 2.574(11) 7_557
U1 O34 2.606(11) .
U1 O29 2.393(11) 7_557
U1 O28 2.398(11) .
U1 O27 2.284(12) .
U1 O30 2.254(12) 7_557
U1 O36 2.252(11) .
U1 O36 2.249(11) 7_557
U1 Cs1F 4.484(5) 7_557
W4 O14 1.719(12) .
W4 O33 2.245(11) .
W4 O7 2.017(12) .
W4 O13 1.914(12) .
W4 O15 1.887(13) .
W4 O26 1.822(12) .
W4 Cs1F 3.922(6) 4_556
W9 O33 2.258(11) .
W9 O24 1.722(13) .
W9 O23 1.879(11) .
W9 O13 1.927(12) .
W9 O12 2.036(13) .
W9 O31 1.799(12) .
W9 Cs1F 4.248(6) .
U2 O19 2.408(12) 7_557
U2 O29 2.480(11) 7_557
U2 O28 2.490(11) 7_557
U2 O31 2.335(12) .
U2 O26 2.312(12) .
U2 O38 2.482(13) .
U2 O37 2.497(12) .
U2 O36 2.144(11) .
U2 Cs1F 4.404(5) .
W1 O32 2.358(12) .
W1 O8 1.903(12) .
W1 O7 1.850(12) .
W1 O3 1.985(12) .
W1 O1 1.915(12) .
W1 O2 1.712(14) .
W1 Cs1F 4.164(5) 4_556
W3 O11 1.913(12) .
W3 O32 2.353(12) .
W3 O6 1.721(13) .
W3 O1 1.900(12) .
W3 O5 1.998(12) .
W3 O12 1.850(12) .
W3 Cs1 4.4547(13) 6
W8 U1 3.5913(9) 7_557
W8 O11 1.928(12) .
W8 O35 2.374(11) .
W8 O23 1.933(11) .
W8 O21 1.953(12) .
W8 O22 1.725(11) .
W8 O30 1.837(12) .
W8 Cs1F 4.430(6) .
W5 O8 1.924(12) .
W5 O16 1.727(12) .
W5 O17 1.952(11) .
W5 O34 2.394(11) .
W5 O15 1.923(12) .
W5 O27 1.840(12) .
W5 Cs1F 4.059(5) 4_556
W2 O32 2.307(11) .
W2 O3 1.857(12) .
W2 O4 1.729(13) .
W2 O9 1.948(12) .
W2 O5 1.868(13) .
W2 O10 1.950(12) .
Si1 O32 1.647(13) .
Si1 O33 1.620(12) .
Si1 O35 1.647(11) .
Si1 O34 1.637(12) .
O8 Cs1F 3.783(12) 4_556
O14 Cs1F 3.047(13) 4_556
O16 Na0A 2.315(16) 4_556
O16 Na1 2.679(19) 4_556
O16 Cs1F 3.408(14) 4_556
O24 Cs1 3.112(12) 6
O24 Na1 2.545(18) .
O24 Na4W 2.99(2) .
O35 U1 2.574(11) 7_557
O35 W7 2.371(10) .
O23 Cs1 3.237(12) 6
O23 Cs1F 3.579(13) .
O21 W7 1.899(12) .
O7 Cs1F 3.569(13) 4_556
O17 W6 1.884(11) .
O34 W6 2.364(10) .
O22 Cs1 3.154(12) 6
O2 Cs1F 3.543(15) 4_556
W7 U2 3.5205(10) 7_557
W7 O19 2.004(11) .
W7 O20 1.695(12) .
W7 O10 1.882(12) .
W7 O29 1.920(12) .
W6 U2 3.5178(10) 7_557
W6 O19 1.989(10) .
W6 O9 1.869(12) .
W6 O18 1.703(12) .
W6 O28 1.908(11) .
W6 Cs1F 4.085(6) 7_557
O19 U2 2.408(12) 7_557
O18 Cs1F 3.664(14) 7_557
O15 Cs1 3.267(13) 7_557
O15 Cs1F 3.370(14) 4_556
O12 Cs1 3.793(12) 6
O29 U1 2.393(11) 7_557
O29 U2 2.480(11) 7_557
O29 Cs1 3.133(11) .
O28 U2 2.490(11) 7_557
O28 Cs1F 2.988(12) 7_557
O31 Na0A 2.546(15) .
O31 Cs1F 3.271(12) .
O27 Cs1 3.243(11) 7_557
O26 Cs1 3.189(11) 7_557
O30 U1 2.254(12) 7_557
O30 Cs1F 3.414(12) .
O38 C1 1.28(2) .
O37 C1 1.28(2) .
O37 Na0A 2.333(15) .
O37 Cs1F 3.741(13) .
C1 C2 1.51(2) .
O36 U1 2.249(11) 7_557
Cs1 W9 3.9536(14) 6_556
Cs1 W8 3.9547(14) 6_556
Cs1 O24 3.112(12) 6_556
Cs1 O23 3.237(12) 6_556
Cs1 O22 3.154(12) 6_556
Cs1 O15 3.267(13) 7_557
Cs1 O12 3.793(12) 6_556
Cs1 O27 3.243(11) 7_557
Cs1 O26 3.189(11) 7_557
Cs1 O2W 3.206(15) .
Cs1 O1W 3.05(3) .
Na0A O16 2.315(16) 4_546
Na0A O8W 2.416(17) .
Na0A O15W 2.38(4) .
Na0A O12W 2.88(3) .
O8W Na1 2.179(18) .
Na1 O16 2.679(19) 4_546
Na1 Cs1 4.846(13) 6
Na1 O5W 2.84(3) .
Na1 O6W 2.31(2) .
Na1 Na4W 4.11(2) 7_556
Na1 OW14 2.42(6) .
O5W Na4W 2.36(3) 7_556
O4W Na1 2.827(15) 7_556
O4W O4W 0.0000 7_556
O4W Na4W 2.541(17) .
O4W Na4W 2.541(17) 7_556
O6W Na4W 2.40(2) .
Na4W Cs1 4.131(17) 6
Na4W Na1 4.11(2) 7_556
Na4W O5W 2.36(3) 7_556
Na4W O4W 2.541(17) 7_556
Na4W O9W 2.62(3) .
Na4W O1W 2.34(3) 6
O1W Na4W 2.34(3) 6_556
O1W Na3 2.74(3) .
O15W Cs1F 3.29(3) .
OW14 Cs1F 3.48(6) 6
O3W O3W 0.00(4) 2_657
O3W Na3 2.769(13) 2_657
O11W Na3 2.85(2) .
Cs1F O14 3.047(13) 4_546
Cs1F O16 3.408(14) 4_546
Cs1F O7 3.569(13) 4_546
Cs1F O2 3.543(15) 4_546
Cs1F O15 3.370(14) 4_546
Cs1F O28 2.988(12) 7_557
Cs1F OW14 3.48(6) 6_556
Cs1F O7W 3.011(19) .
Na3 Na3 4.05(2) 5_657
Na3 O13W 2.01(4) .
